data_2232898
loop_
_publ_author_name
'How, Fiona N.-F.'
'Amalina, M. S.'
'Khaledi, Hamid'
'Mohd Ali, Hapipah'

_publ_section_title
;
 4-Hydroxy-3-methoxybenzaldehyde--nicotinamide (1/1)
;
_journal_coeditor_code PV2471
_journal_issue 12
_journal_name_full 'Acta Crystallographica Section E'
_journal_page_first o3168
_journal_paper_doi 10.1107/S1600536811045648
_journal_volume 67
_journal_year 2011
_chemical_formula_iupac 'C6 H6 N2 O, C8 H8 O3'
_chemical_formula_moiety 'C6 H6 N2 O, C8 H8 O3'
_chemical_formula_sum 'C14 H14 N2 O4'
_chemical_formula_weight 274.27
_chemical_name_systematic
;
4-Hydroxy-3-methoxybenzaldehyde--nicotinamide (1/1)
;
_space_group_IT_number 2
_symmetry_cell_setting triclinic
_symmetry_space_group_name_Hall '-P 1'
_symmetry_space_group_name_H-M 'P -1'
_atom_sites_solution_hydrogens geom
_atom_sites_solution_primary direct
_atom_sites_solution_secondary difmap
_audit_creation_method SHELXL-97
_cell_angle_alpha 98.1080(10)
_cell_angle_beta 92.810(2)
_cell_angle_gamma 94.784(2)
_cell_formula_units_Z 2
_cell_length_a 4.89790(10)
_cell_length_b 8.5440(2)
_cell_length_c 15.4713(4)
_cell_measurement_reflns_used 1226
_cell_measurement_temperature 100(2)
_cell_measurement_theta_max 29.66
_cell_measurement_theta_min 2.59
_cell_volume 637.52(3)
_computing_cell_refinement 'SAINT (Bruker, 2007)'
_computing_data_collection 'APEX2 (Bruker, 2007)'
_computing_data_reduction 'SAINT (Bruker, 2007)'
_computing_molecular_graphics 'X-SEED (Barbour, 2001)'
_computing_publication_material 'SHELXL97 (Sheldrick, 2008) and publCIF (Westrip, 2010)'
_computing_structure_refinement 'SHELXL97 (Sheldrick, 2008)'
_computing_structure_solution 'SHELXS97 (Sheldrick, 2008)'
_diffrn_ambient_temperature 100(2)
_diffrn_measured_fraction_theta_full 0.974
_diffrn_measured_fraction_theta_max 0.974
_diffrn_measurement_device_type 'Bruker APEXII CCD'
_diffrn_measurement_method '\f and \w scans'
_diffrn_radiation_monochromator graphite
_diffrn_radiation_source 'fine-focus sealed tube'
_diffrn_radiation_type MoK\a
_diffrn_radiation_wavelength 0.71073
_diffrn_reflns_av_R_equivalents 0.0185
_diffrn_reflns_av_sigmaI/netI 0.0360
_diffrn_reflns_limit_h_max 5
_diffrn_reflns_limit_h_min -5
_diffrn_reflns_limit_k_max 10
_diffrn_reflns_limit_k_min -10
_diffrn_reflns_limit_l_max 18
_diffrn_reflns_limit_l_min -18
_diffrn_reflns_number 3432
_diffrn_reflns_theta_full 25.25
_diffrn_reflns_theta_max 25.25
_diffrn_reflns_theta_min 2.42
_exptl_absorpt_coefficient_mu 0.106
_exptl_absorpt_correction_T_max 0.9958
_exptl_absorpt_correction_T_min 0.9770
_exptl_absorpt_correction_type multi-scan
_exptl_absorpt_process_details '(SADABS; Sheldrick, 1996)'
_exptl_crystal_colour colorless
_exptl_crystal_density_diffrn 1.429
_exptl_crystal_density_method 'not measured'
_exptl_crystal_description lath
_exptl_crystal_F_000 288
_exptl_crystal_size_max 0.22
_exptl_crystal_size_mid 0.14
_exptl_crystal_size_min 0.04
_refine_diff_density_max 0.664
_refine_diff_density_min -0.278
_refine_ls_extinction_method none
_refine_ls_goodness_of_fit_ref 1.047
_refine_ls_hydrogen_treatment mixed
_refine_ls_matrix_type full
_refine_ls_number_parameters 191
_refine_ls_number_reflns 2243
_refine_ls_number_restraints 4
_refine_ls_restrained_S_all 1.050
_refine_ls_R_factor_all 0.0549
_refine_ls_R_factor_gt 0.0447
_refine_ls_shift/su_max 0.000
_refine_ls_shift/su_mean 0.000
_refine_ls_structure_factor_coef Fsqd
_refine_ls_weighting_details 'calc w=1/[\s^2^(Fo^2^)+(0.0439P)^2^+0.4685P] where P=(Fo^2^+2Fc^2^)/3'
_refine_ls_weighting_scheme calc
_refine_ls_wR_factor_gt 0.1047
_refine_ls_wR_factor_ref 0.1116
_reflns_number_gt 1862
_reflns_number_total 2243
_reflns_threshold_expression I>2sigma(I)
_cod_data_source_file pv2471.cif
_cod_data_source_block I
_cod_database_code 2232898
_cod_database_fobs_code 2232898

loop_
_symmetry_equiv_pos_as_xyz
'x, y, z'
'-x, -y, -z'

loop_
_atom_site_type_symbol
_atom_site_label
_atom_site_fract_x
_atom_site_fract_y
_atom_site_fract_z
_atom_site_U_iso_or_equiv
_atom_site_adp_type
_atom_site_calc_flag
_atom_site_refinement_flags
_atom_site_occupancy
_atom_site_symmetry_multiplicity
O O1 0.3651(3) 0.83011(19) 0.61085(10) 0.0359(4) Uani d . 1 1
O O2 0.8107(3) 0.63328(16) 0.23075(9) 0.0195(3) Uani d D 1 1
H H2 0.949(4) 0.698(2) 0.2250(15) 0.029 Uiso d D 1 1
O O3 0.4028(3) 0.44026(16) 0.25734(9) 0.0218(3) Uani d . 1 1
C C1 0.3070(5) 0.7306(3) 0.54863(14) 0.0286(5) Uani d U 1 1
H H1 0.1529 0.6570 0.5522 0.034 Uiso calc R 1 1
C C2 0.4516(4) 0.7113(2) 0.46701(13) 0.0210(4) Uani d U 1 1
C C3 0.6726(4) 0.8148(2) 0.45164(13) 0.0221(5) Uani d . 1 1
H H3 0.7380 0.9016 0.4951 0.026 Uiso calc R 1 1
C C4 0.7972(4) 0.7912(2) 0.37307(13) 0.0204(4) Uani d . 1 1
H H4 0.9482 0.8620 0.3629 0.024 Uiso calc R 1 1
C C5 0.7035(4) 0.6648(2) 0.30888(12) 0.0166(4) Uani d . 1 1
C C6 0.4793(4) 0.5600(2) 0.32443(12) 0.0176(4) Uani d . 1 1
C C7 0.3561(4) 0.5847(2) 0.40255(13) 0.0208(5) Uani d . 1 1
H H7 0.2040 0.5146 0.4128 0.025 Uiso calc R 1 1
C C8 0.1709(4) 0.3323(2) 0.26827(14) 0.0217(5) Uani d . 1 1
H H8A 0.2110 0.2765 0.3179 0.033 Uiso calc R 1 1
H H8B 0.1328 0.2551 0.2150 0.033 Uiso calc R 1 1
H H8C 0.0103 0.3917 0.2793 0.033 Uiso calc R 1 1
O O4 0.8254(3) 0.71964(19) -0.04761(9) 0.0299(4) Uani d . 1 1
N N1 0.3766(4) 0.6341(2) -0.07875(11) 0.0205(4) Uani d D 1 1
H H1A 0.207(3) 0.645(3) -0.0672(14) 0.025 Uiso d D 1 1
H H1B 0.415(4) 0.586(2) -0.1293(11) 0.025 Uiso d D 1 1
N N2 0.2385(3) 0.80224(19) 0.18395(10) 0.0170(4) Uani d . 1 1
C C9 0.5840(4) 0.7129(2) -0.02755(13) 0.0197(4) Uani d . 1 1
C C10 0.5123(4) 0.7959(2) 0.05932(12) 0.0169(4) Uani d . 1 1
C C11 0.6653(4) 0.9350(2) 0.09779(13) 0.0201(4) Uani d . 1 1
H H11 0.8121 0.9801 0.0687 0.024 Uiso calc R 1 1
C C12 0.5998(4) 1.0066(2) 0.17913(13) 0.0220(5) Uani d . 1 1
H H12 0.6997 1.1023 0.2066 0.026 Uiso calc R 1 1
C C13 0.3864(4) 0.9363(2) 0.21971(13) 0.0192(4) Uani d . 1 1
H H13 0.3429 0.9856 0.2757 0.023 Uiso calc R 1 1
C C14 0.3015(4) 0.7346(2) 0.10499(12) 0.0162(4) Uani d . 1 1
H H14 0.1966 0.6397 0.0788 0.019 Uiso calc R 1 1

loop_
_atom_site_aniso_label
_atom_site_aniso_U_11
_atom_site_aniso_U_22
_atom_site_aniso_U_33
_atom_site_aniso_U_12
_atom_site_aniso_U_13
_atom_site_aniso_U_23
O1 0.0440(10) 0.0363(9) 0.0266(9) 0.0056(8) 0.0038(7) 0.0006(7)
O2 0.0182(8) 0.0217(7) 0.0174(7) -0.0031(6) 0.0053(6) 0.0004(6)
O3 0.0223(8) 0.0214(7) 0.0198(7) -0.0045(6) 0.0064(6) -0.0016(6)
C1 0.0356(13) 0.0308(12) 0.0189(10) 0.0104(10) -0.0028(9) -0.0012(9)
C2 0.0226(11) 0.0246(11) 0.0170(10) 0.0074(8) 0.0004(8) 0.0045(8)
C3 0.0270(11) 0.0214(10) 0.0165(10) 0.0060(9) -0.0036(8) -0.0020(8)
C4 0.0187(10) 0.0193(10) 0.0218(11) -0.0018(8) -0.0001(8) 0.0014(8)
C5 0.0157(10) 0.0209(10) 0.0145(9) 0.0054(8) 0.0026(8) 0.0043(8)
C6 0.0193(10) 0.0176(10) 0.0157(10) 0.0033(8) 0.0002(8) 0.0007(8)
C7 0.0193(11) 0.0242(11) 0.0199(10) 0.0020(8) 0.0046(8) 0.0055(8)
C8 0.0185(11) 0.0198(10) 0.0259(11) -0.0031(8) 0.0035(8) 0.0021(8)
O4 0.0144(8) 0.0516(10) 0.0228(8) 0.0064(7) 0.0038(6) -0.0003(7)
N1 0.0172(9) 0.0279(9) 0.0153(9) 0.0046(7) 0.0035(7) -0.0030(7)
N2 0.0171(9) 0.0194(8) 0.0148(8) 0.0031(7) 0.0012(6) 0.0027(6)
C9 0.0178(11) 0.0255(11) 0.0168(10) 0.0055(8) 0.0018(8) 0.0042(8)
C10 0.0144(10) 0.0210(10) 0.0156(10) 0.0038(8) -0.0008(7) 0.0030(8)
C11 0.0149(10) 0.0240(10) 0.0221(10) 0.0003(8) 0.0020(8) 0.0058(8)
C12 0.0227(11) 0.0180(10) 0.0234(11) -0.0030(8) -0.0011(8) -0.0002(8)
C13 0.0217(11) 0.0192(10) 0.0160(10) 0.0031(8) 0.0002(8) 0.0001(8)
C14 0.0157(10) 0.0162(9) 0.0161(10) 0.0009(7) -0.0013(8) 0.0012(7)

loop_
_atom_type_symbol
_atom_type_description
_atom_type_scat_dispersion_real
_atom_type_scat_dispersion_imag
_atom_type_scat_source
C C 0.0033 0.0016 'International Tables Vol C Tables 4.2.6.8 and 6.1.1.4'
H H 0.0000 0.0000 'International Tables Vol C Tables 4.2.6.8 and 6.1.1.4'
N N 0.0061 0.0033 'International Tables Vol C Tables 4.2.6.8 and 6.1.1.4'
O O 0.0106 0.0060 'International Tables Vol C Tables 4.2.6.8 and 6.1.1.4'

loop_
_geom_angle_atom_site_label_1
_geom_angle_atom_site_label_2
_geom_angle_atom_site_label_3
_geom_angle
C5 O2 H2 112.6(16)
C6 O3 C8 117.44(15)
O1 C1 C2 126.2(2)
O1 C1 H1 116.9
C2 C1 H1 116.9
C3 C2 C7 119.56(18)
C3 C2 C1 122.83(19)
C7 C2 C1 117.59(19)
C4 C3 C2 119.93(19)
C4 C3 H3 120.0
C2 C3 H3 120.0
C3 C4 C5 120.68(18)
C3 C4 H4 119.7
C5 C4 H4 119.7
O2 C5 C4 124.72(18)
O2 C5 C6 115.90(17)
C4 C5 C6 119.38(18)
O3 C6 C7 125.62(18)
O3 C6 C5 114.82(17)
C7 C6 C5 119.56(18)
C6 C7 C2 120.88(19)
C6 C7 H7 119.6
C2 C7 H7 119.6
O3 C8 H8A 109.5
O3 C8 H8B 109.5
H8A C8 H8B 109.5
O3 C8 H8C 109.5
H8A C8 H8C 109.5
H8B C8 H8C 109.5
C9 N1 H1A 121.6(15)
C9 N1 H1B 117.5(15)
H1A N1 H1B 120(2)
C13 N2 C14 117.72(17)
O4 C9 N1 123.82(19)
O4 C9 C10 119.84(18)
N1 C9 C10 116.34(17)
C14 C10 C11 118.15(18)
C14 C10 C9 121.73(18)
C11 C10 C9 120.07(18)
C12 C11 C10 118.88(18)
C12 C11 H11 120.6
C10 C11 H11 120.6
C13 C12 C11 118.77(19)
C13 C12 H12 120.6
C11 C12 H12 120.6
N2 C13 C12 123.12(18)
N2 C13 H13 118.4
C12 C13 H13 118.4
N2 C14 C10 123.34(18)
N2 C14 H14 118.3
C10 C14 H14 118.3

loop_
_geom_bond_atom_site_label_1
_geom_bond_atom_site_label_2
_geom_bond_distance
O1 C1 1.197(3)
O2 C5 1.343(2)
O2 H2 0.854(16)
O3 C6 1.365(2)
O3 C8 1.435(2)
C1 C2 1.474(3)
C1 H1 0.9500
C2 C3 1.391(3)
C2 C7 1.396(3)
C3 C4 1.384(3)
C3 H3 0.9500
C4 C5 1.391(3)
C4 H4 0.9500
C5 C6 1.410(3)
C6 C7 1.375(3)
C7 H7 0.9500
C8 H8A 0.9800
C8 H8B 0.9800
C8 H8C 0.9800
O4 C9 1.236(2)
N1 C9 1.330(3)
N1 H1A 0.868(16)
N1 H1B 0.869(16)
N2 C13 1.336(2)
N2 C14 1.338(2)
C9 C10 1.500(3)
C10 C14 1.388(3)
C10 C11 1.392(3)
C11 C12 1.384(3)
C11 H11 0.9500
C12 C13 1.384(3)
C12 H12 0.9500
C13 H13 0.9500
C14 H14 0.9500

loop_
_geom_hbond_atom_site_label_D
_geom_hbond_atom_site_label_H
_geom_hbond_atom_site_label_A
_geom_hbond_site_symmetry_A
_geom_hbond_distance_DH
_geom_hbond_distance_HA
_geom_hbond_distance_DA
_geom_hbond_angle_DHA
N1 H1A O4 1_455 0.868(16) 2.048(17) 2.900(2) 167(2)
N1 H1B O2 2_665 0.869(16) 2.416(19) 3.085(2) 134.2(18)
N1 H1B O3 2_665 0.869(16) 2.203(18) 3.019(2) 156(2)
O2 H2 N2 1_655 0.854(16) 1.801(17) 2.634(2) 164(2)
C8 H8A O1 2_666 0.98 2.59 3.381(3) 137.4
C8 H8C O2 1_455 0.98 2.55 3.337(2) 137.7
C13 H13 O1 2_676 0.95 2.49 3.185(3) 129.9

loop_
_cod_related_entry_id
_cod_related_entry_database
_cod_related_entry_code
1 ChemSpider 30657269
